data_4108535
loop_
_publ_author_name
'Luc Alaerts'
'Michael Maes'
'Lars Giebeler'
'Pierre A. Jacobs'
'Johan A. Martens'
'Joeri F. M. Denayer'
'Christine E. A. Kirschhock'
'Dirk E. De Vos'

_publ_contact_author_email christine.kirschhock@biw.kuleuven.be
_publ_contact_author_name Kirschhock,C.E.A.
_publ_section_title
;
 Selective Adsorption and Separation of ortho-Substituted Alkylaromatics
 with the Microporous Aluminum Terephthalate MIL-53
;
_journal_name_full 'Journal of the American Chemical Society'
_journal_page_first 14170
_journal_page_last 14178
_journal_paper_doi 10.1021/ja802761z
_journal_volume 130
_journal_year 2008
_chemical_formula_sum 'C8 H5 Al O5'
_chemical_name_common MIL-53
_space_group_IT_number 62
_symmetry_cell_setting orthorhombic
_symmetry_space_group_name_Hall '-P 2ac 2n'
_symmetry_space_group_name_H-M 'P n m a'
_cell_angle_alpha 90.0
_cell_angle_beta 90.0
_cell_angle_gamma 90.0
_cell_formula_units_Z 4
_cell_length_a 16.243(4)
_cell_length_b 6.6352(10)
_cell_length_c 13.4943(28)
_cell_volume 1454.4(5)
_computing_structure_refinement GSAS
_pd_block_id 2008-02-18T20:27|PX4_phase2|ceak||
_pd_phase_name mil53as
_refine_ls_goodness_of_fit_all 8.49
_refine_ls_matrix_type full
_refine_ls_number_parameters 28
_refine_ls_number_restraints 0
_refine_ls_shift/su_max 8.85
_refine_ls_shift/su_mean 1.54
_cod_data_source_file ja802761z_si_005_1.cif
_cod_data_source_block PX4_phase_2
_cod_original_cell_volume 1454.3(4)
_cod_original_formula_sum 'Al C8 H5 O5'
_cod_database_code 4108535

loop_
_symmetry_equiv_pos_site_id
_symmetry_equiv_pos_as_xyz
1 +x,+y,+z
2 -x+1/2,+y+1/2,+z+1/2
3 +x,-y+1/2,+z
4 -x+1/2,-y,+z+1/2
-1 -x,-y,-z
-2 +x+1/2,-y+1/2,-z+1/2
-3 -x,+y+1/2,-z
-4 +x+1/2,+y,-z+1/2

loop_
_atom_site_type_symbol
_atom_site_label
_atom_site_fract_x
_atom_site_fract_y
_atom_site_fract_z
_atom_site_occupancy
_atom_site_thermal_displace_type
_atom_site_U_iso_or_equiv
_atom_site_symmetry_multiplicity
Al Al 0.0 0.0 0.0 1.0 Uiso 0.044(6) 4
O O(1) 0.00271 -0.25 -0.05962 1.0 Uiso 0.046(11) 4
C O(2) 0.1809(1) 0.25 0.7996(4) 1.0 Uiso 0.028(4) 4
C O(3) 0.21548(7) 0.42881 0.7704(2) 1.0 Uiso 0.028(4) 8
C C(1) 0.28452(7) 0.42881 0.7120(2) 1.0 Uiso 0.028(4) 8
C C(2) 0.3190(1) 0.25 0.6829(1) 1.0 Uiso 0.028(4) 4
C C(3) 0.1053(1) 0.25 0.8634(1) 1.0 Uiso 0.028(4) 4
C C(4) 0.0726(3) 0.41967 0.8911(2) 1.0 Uiso 0.028(4) 8
C C(5) 0.3946(3) 0.25 0.6190(2) 1.0 Uiso 0.028(4) 4
C C(6) 0.4273(3) 0.41967 0.5913(4) 1.0 Uiso 0.028(4) 8
